data_7007832
loop_
_publ_author_name
'Hou, Xiu-Feng'
'Liu, Shu'
'Wang, Hui'
'Chen, Yin-Qiang'
'Jin, Guo-Xin'

_publ_section_title
;
 Binuclear half-sandwich cobalt(III) and rhodium(III)
 ortho-carboranedichalocogenolato complexes with ether chain-bridged
 bis(cyclopentadienyl) ligand.
;
_journal_issue 44
_journal_name_full 'Dalton transactions (Cambridge, England : 2003)'
_journal_page_first 5231
_journal_page_last 5239
_journal_paper_doi 10.1039/b611266h
_journal_year 2006
_chemical_formula_sum 'C57 H72 B20 Cl6 Co2 O P2 S4'
_chemical_formula_weight 1510.09
_chemical_name_systematic
;
?
;
_space_group_IT_number 14
_symmetry_cell_setting monoclinic
_symmetry_space_group_name_Hall '-P 2yn'
_symmetry_space_group_name_H-M 'P 1 21/n 1'
_atom_sites_solution_hydrogens geom
_atom_sites_solution_primary direct
_atom_sites_solution_secondary difmap
_audit_creation_method SHELXL-97
_cell_angle_alpha 90.00
_cell_angle_beta 90.714(6)
_cell_angle_gamma 90.00
_cell_formula_units_Z 4
_cell_length_a 11.826(4)
_cell_length_b 18.124(6)
_cell_length_c 33.307(11)
_cell_measurement_reflns_used 962
_cell_measurement_temperature 293(2)
_cell_measurement_theta_max 22.019
_cell_measurement_theta_min 2.381
_cell_volume 7138(4)
_computing_cell_refinement 'Bruker SMART'
_computing_data_collection 'Bruker SMART'
_computing_data_reduction 'Bruker SHELXTL'
_computing_molecular_graphics 'Bruker SHELXTL'
_computing_publication_material 'Bruker SHELXTL'
_computing_structure_refinement 'SHELXL-97 (Sheldrick, 1997)'
_computing_structure_solution 'SHELXS-97 (Sheldrick, 1990)'
_diffrn_ambient_temperature 293(2)
_diffrn_measured_fraction_theta_full 0.983
_diffrn_measured_fraction_theta_max 0.983
_diffrn_measurement_device_type 'CCD area detector'
_diffrn_measurement_method 'phi and omega scans'
_diffrn_radiation_monochromator graphite
_diffrn_radiation_source 'fine-focus sealed tube'
_diffrn_radiation_type MoK\a
_diffrn_radiation_wavelength 0.71073
_diffrn_reflns_av_R_equivalents 0.1111
_diffrn_reflns_av_sigmaI/netI 0.1880
_diffrn_reflns_limit_h_max 14
_diffrn_reflns_limit_h_min -14
_diffrn_reflns_limit_k_max 21
_diffrn_reflns_limit_k_min -23
_diffrn_reflns_limit_l_max 39
_diffrn_reflns_limit_l_min -42
_diffrn_reflns_number 35152
_diffrn_reflns_theta_full 27.15
_diffrn_reflns_theta_max 27.15
_diffrn_reflns_theta_min 1.28
_diffrn_standards_decay_% 8.64
_exptl_absorpt_coefficient_mu 0.891
_exptl_absorpt_correction_T_max 0.7759
_exptl_absorpt_correction_T_min 0.4694
_exptl_absorpt_correction_type multi-scan
_exptl_absorpt_process_details SADABS
_exptl_crystal_colour dark-green
_exptl_crystal_density_diffrn 1.405
_exptl_crystal_density_method 'not measured'
_exptl_crystal_description block
_exptl_crystal_F_000 3088
_exptl_crystal_size_max 1.00
_exptl_crystal_size_mid 0.90
_exptl_crystal_size_min 0.30
_refine_diff_density_max 0.810
_refine_diff_density_min -0.986
_refine_diff_density_rms 0.099
_refine_ls_extinction_method none
_refine_ls_goodness_of_fit_ref 0.911
_refine_ls_hydrogen_treatment constr
_refine_ls_matrix_type full
_refine_ls_number_parameters 849
_refine_ls_number_reflns 15557
_refine_ls_number_restraints 2
_refine_ls_restrained_S_all 0.913
_refine_ls_R_factor_all 0.2023
_refine_ls_R_factor_gt 0.0813
_refine_ls_shift/su_max 0.002
_refine_ls_shift/su_mean 0.000
_refine_ls_structure_factor_coef Fsqd
_refine_ls_weighting_details 'calc w=1/[\s^2^(Fo^2^)+(0.1090P)^2^+0.0000P] where P=(Fo^2^+2Fc^2^)/3'
_refine_ls_weighting_scheme calc
_refine_ls_wR_factor_gt 0.2005
_refine_ls_wR_factor_ref 0.2468
_reflns_number_gt 5828
_reflns_number_total 15557
_reflns_threshold_expression >2sigma(I)
_cod_data_source_file b611266h.txt
_cod_data_source_block f60530e
_cod_depositor_comments
;
The following automatic conversions were performed:
'_symmetry_cell_setting' value 'Monoclinic' changed to 'monoclinic'
according to '/home/saulius/struct/CIF-dictionaries/cif_core.dic'
dictionary named 'cif_core.dic' version 2.4.1 from 2010-06-29.

Automatic conversion script
Id: cif_fix_enum 1527 2010-12-29 10:47:43Z saulius 
;
_cod_original_sg_symbol_H-M P2(1)/n
_cod_database_code 7007832

loop_
_symmetry_equiv_pos_as_xyz
'x, y, z'
'-x+1/2, y+1/2, -z+1/2'
'-x, -y, -z'
'x-1/2, -y-1/2, z-1/2'

loop_
_atom_site_label
_atom_site_type_symbol
_atom_site_fract_x
_atom_site_fract_y
_atom_site_fract_z
_atom_site_U_iso_or_equiv
_atom_site_adp_type
_atom_site_occupancy
_atom_site_symmetry_multiplicity
_atom_site_calc_flag
_atom_site_refinement_flags
_atom_site_disorder_assembly
_atom_site_disorder_group
Co1 Co -0.16614(7) 0.29922(5) 0.21208(3) 0.0436(3) Uani 1 1 d . . .
Co2 Co 0.19167(7) 0.29439(5) 0.39025(3) 0.0397(3) Uani 1 1 d . . .
P1 P -0.10068(15) 0.35119(11) 0.15613(6) 0.0443(5) Uani 1 1 d . . .
P2 P 0.12988(14) 0.35522(11) 0.44411(5) 0.0404(5) Uani 1 1 d . . .
S1 S -0.27983(15) 0.22528(10) 0.17582(5) 0.0435(5) Uani 1 1 d . . .
S2 S -0.30311(16) 0.38415(10) 0.21960(6) 0.0516(5) Uani 1 1 d . . .
S3 S 0.28799(15) 0.21456(10) 0.42900(5) 0.0462(5) Uani 1 1 d . . .
S4 S 0.34323(15) 0.36919(10) 0.38472(6) 0.0483(5) Uani 1 1 d . . .
O1 O -0.0803(6) 0.1270(3) 0.32497(19) 0.086(2) Uani 1 1 d . . .
Cl1 Cl 0.3368(5) 0.4841(3) 0.05830(18) 0.242(3) Uani 1 1 d D . .
Cl2 Cl 0.1449(5) 0.4603(3) 0.01017(19) 0.252(3) Uani 1 1 d . . .
Cl3 Cl 0.6146(4) 0.5357(3) 0.33550(16) 0.186(2) Uani 1 1 d . . .
Cl4 Cl 0.8359(4) 0.5045(3) 0.30228(15) 0.1949(19) Uani 1 1 d . . .
Cl6 Cl 0.6642(5) 0.0051(4) 0.7956(2) 0.262(3) Uani 1 1 d . . .
Cl5 Cl 0.8639(6) -0.0628(5) 0.7782(3) 0.430(7) Uani 1 1 d D . .
B1 B -0.4563(7) 0.2553(5) 0.2369(2) 0.047(2) Uani 1 1 d . . .
H1 H -0.4014 0.2345 0.2613 0.056 Uiso 1 1 calc R . .
B2 B -0.5220(7) 0.1965(5) 0.2024(3) 0.054(2) Uani 1 1 d . . .
H2 H -0.5111 0.1363 0.2044 0.065 Uiso 1 1 calc R . .
B3 B -0.5312(7) 0.2425(5) 0.1549(3) 0.056(2) Uani 1 1 d . . .
H3 H -0.5252 0.2124 0.1264 0.067 Uiso 1 1 calc R . .
B4 B -0.4737(7) 0.3315(5) 0.1607(3) 0.048(2) Uani 1 1 d . . .
H4 H -0.4305 0.3597 0.1360 0.058 Uiso 1 1 calc R . .
B5 B -0.5528(7) 0.3804(5) 0.1963(2) 0.053(2) Uani 1 1 d . . .
H5 H -0.5613 0.4407 0.1947 0.063 Uiso 1 1 calc R . .
B6 B -0.5423(7) 0.3332(5) 0.2425(3) 0.056(2) Uani 1 1 d . . .
H6 H -0.5442 0.3635 0.2711 0.067 Uiso 1 1 calc R . .
B7 B -0.6018(7) 0.2454(6) 0.2376(3) 0.063(3) Uani 1 1 d . . .
H7 H -0.6441 0.2174 0.2626 0.075 Uiso 1 1 calc R . .
B8 B -0.6521(8) 0.2373(6) 0.1865(3) 0.063(3) Uani 1 1 d . . .
H8 H -0.7268 0.2043 0.1783 0.076 Uiso 1 1 calc R . .
B9 B -0.6206(7) 0.3207(5) 0.1615(3) 0.057(2) Uani 1 1 d . . .
H9 H -0.6753 0.3416 0.1371 0.068 Uiso 1 1 calc R . .
B10 B -0.6634(7) 0.3232(6) 0.2124(3) 0.062(3) Uani 1 1 d . . .
H10 H -0.7456 0.3460 0.2213 0.074 Uiso 1 1 calc R . .
B11 B 0.4748(8) 0.2297(5) 0.3696(3) 0.059(3) Uani 1 1 d . . .
H11 H 0.4192 0.2130 0.3444 0.070 Uiso 1 1 calc R . .
B12 B 0.5226(8) 0.1629(6) 0.4042(3) 0.066(3) Uani 1 1 d . . .
H12 H 0.5006 0.1041 0.4020 0.079 Uiso 1 1 calc R . .
B13 B 0.5372(8) 0.2094(6) 0.4516(3) 0.066(3) Uani 1 1 d . . .
H13 H 0.5230 0.1795 0.4799 0.079 Uiso 1 1 calc R . .
B14 B 0.4974(7) 0.3027(5) 0.4457(2) 0.051(2) Uani 1 1 d . . .
H14 H 0.4578 0.3337 0.4702 0.061 Uiso 1 1 calc R . .
B15 B 0.5883(7) 0.3459(6) 0.4111(3) 0.062(3) Uani 1 1 d . . .
H15 H 0.6079 0.4051 0.4129 0.074 Uiso 1 1 calc R . .
B16 B 0.5733(7) 0.2998(6) 0.3645(3) 0.068(3) Uani 1 1 d . . .
H16 H 0.5835 0.3294 0.3360 0.081 Uiso 1 1 calc R . .
B17 B 0.6174(8) 0.2094(7) 0.3699(3) 0.079(3) Uani 1 1 d . . .
H17 H 0.6577 0.1797 0.3451 0.095 Uiso 1 1 calc R . .
B18 B 0.6592(9) 0.1972(7) 0.4215(3) 0.090(4) Uani 1 1 d . . .
H18 H 0.7275 0.1592 0.4304 0.107 Uiso 1 1 calc R . .
B19 B 0.6406(7) 0.2802(6) 0.4466(3) 0.066(3) Uani 1 1 d . . .
H19 H 0.6959 0.2963 0.4720 0.079 Uiso 1 1 calc R . .
B20 B 0.6878(9) 0.2795(8) 0.3969(3) 0.086(4) Uani 1 1 d . . .
H20 H 0.7750 0.2953 0.3898 0.103 Uiso 1 1 calc R . .
C1 C -0.4207(5) 0.2559(4) 0.18704(19) 0.0388(16) Uani 1 1 d . . .
C2 C -0.4328(5) 0.3355(4) 0.2103(2) 0.0430(17) Uani 1 1 d . . .
C3 C 0.4324(5) 0.2323(4) 0.41811(19) 0.0453(18) Uani 1 1 d . . .
C4 C 0.4603(6) 0.3115(4) 0.3950(2) 0.0471(19) Uani 1 1 d . . .
C5 C -0.0452(7) 0.2224(5) 0.2335(3) 0.065(2) Uani 1 1 d . . .
H5' H -0.0170 0.1834 0.2185 0.078 Uiso 1 1 calc R . .
C6 C -0.0042(7) 0.2918(7) 0.2336(3) 0.090(3) Uani 1 1 d . . .
H6' H 0.0580 0.3076 0.2190 0.108 Uiso 1 1 calc R . .
C7 C -0.0682(9) 0.3363(5) 0.2584(3) 0.081(3) Uani 1 1 d . . .
H7' H -0.0591 0.3864 0.2634 0.097 Uiso 1 1 calc R . .
C8 C -0.1525(7) 0.2873(5) 0.2749(2) 0.061(2) Uani 1 1 d . . .
H8' H -0.2083 0.3008 0.2929 0.073 Uiso 1 1 calc R . .
C9 C -0.1368(6) 0.2182(4) 0.2597(2) 0.0445(18) Uani 1 1 d . . .
C10 C -0.1975(7) 0.1492(4) 0.2692(2) 0.063(2) Uani 1 1 d . . .
H10A H -0.2267 0.1275 0.2445 0.075 Uiso 1 1 calc R . .
H10B H -0.2612 0.1605 0.2862 0.075 Uiso 1 1 calc R . .
C11 C -0.1209(8) 0.0936(5) 0.2905(3) 0.078(3) Uani 1 1 d . . .
H11A H -0.1631 0.0495 0.2971 0.094 Uiso 1 1 calc R . .
H11B H -0.0587 0.0798 0.2733 0.094 Uiso 1 1 calc R . .
C12 C 0.0097(8) 0.0918(5) 0.3439(3) 0.080(3) Uani 1 1 d . . .
H12A H 0.0714 0.0856 0.3253 0.096 Uiso 1 1 calc R . .
H12B H -0.0135 0.0435 0.3532 0.096 Uiso 1 1 calc R . .
C13 C 0.0469(8) 0.1378(5) 0.3784(3) 0.080(3) Uani 1 1 d . . .
H13A H 0.1100 0.1141 0.3921 0.096 Uiso 1 1 calc R . .
H13B H -0.0145 0.1424 0.3973 0.096 Uiso 1 1 calc R . .
C14 C 0.0818(6) 0.2129(4) 0.3645(2) 0.0483(19) Uani 1 1 d . . .
C15 C 0.0267(6) 0.2799(4) 0.3689(2) 0.051(2) Uani 1 1 d . . .
H15' H -0.0372 0.2873 0.3844 0.061 Uiso 1 1 calc R . .
C16 C 0.0814(7) 0.3351(5) 0.3465(2) 0.060(2) Uani 1 1 d . . .
H16' H 0.0618 0.3846 0.3444 0.072 Uiso 1 1 calc R . .
C17 C 0.1720(7) 0.2988(6) 0.3283(2) 0.064(2) Uani 1 1 d . . .
H17' H 0.2238 0.3210 0.3113 0.077 Uiso 1 1 calc R . .
C18 C 0.1732(7) 0.2257(5) 0.3390(2) 0.059(2) Uani 1 1 d . . .
H18' H 0.2256 0.1908 0.3309 0.071 Uiso 1 1 calc R . .
C19 C -0.0134(6) 0.4304(4) 0.1692(2) 0.0506(19) Uani 1 1 d . . .
C20 C 0.1003(7) 0.4353(5) 0.1589(3) 0.064(2) Uani 1 1 d . . .
H20' H 0.1339 0.3981 0.1440 0.077 Uiso 1 1 calc R . .
C21 C 0.1625(8) 0.4958(6) 0.1711(3) 0.083(3) Uani 1 1 d . . .
H21 H 0.2379 0.4990 0.1637 0.100 Uiso 1 1 calc R . .
C22 C 0.1187(8) 0.5500(5) 0.1929(3) 0.085(3) Uani 1 1 d . . .
H22 H 0.1629 0.5901 0.2008 0.102 Uiso 1 1 calc R . .
C23 C 0.0061(8) 0.5457(5) 0.2039(3) 0.081(3) Uani 1 1 d . . .
H23 H -0.0259 0.5830 0.2192 0.097 Uiso 1 1 calc R . .
C24 C -0.0573(7) 0.4866(5) 0.1921(2) 0.067(2) Uani 1 1 d . . .
H24 H -0.1326 0.4842 0.1998 0.081 Uiso 1 1 calc R . .
C25 C -0.2011(6) 0.3857(5) 0.1185(2) 0.053(2) Uani 1 1 d . . .
C26 C -0.2313(7) 0.4580(5) 0.1151(3) 0.071(3) Uani 1 1 d . . .
H26 H -0.2007 0.4926 0.1327 0.086 Uiso 1 1 calc R . .
C27 C -0.3080(9) 0.4807(6) 0.0852(3) 0.090(3) Uani 1 1 d . . .
H27 H -0.3285 0.5301 0.0833 0.108 Uiso 1 1 calc R . .
C28 C -0.3521(8) 0.4315(7) 0.0592(3) 0.087(3) Uani 1 1 d . . .
H28 H -0.4053 0.4466 0.0401 0.105 Uiso 1 1 calc R . .
C29 C -0.3195(8) 0.3607(7) 0.0608(3) 0.086(3) Uani 1 1 d . . .
H29 H -0.3470 0.3273 0.0418 0.104 Uiso 1 1 calc R . .
C30 C -0.2451(6) 0.3370(5) 0.0905(2) 0.064(2) Uani 1 1 d . . .
H30 H -0.2245 0.2875 0.0916 0.076 Uiso 1 1 calc R . .
C31 C -0.0119(6) 0.2926(5) 0.1248(2) 0.0515(19) Uani 1 1 d . . .
C32 C 0.0075(7) 0.2201(5) 0.1344(2) 0.063(2) Uani 1 1 d . . .
H32 H -0.0246 0.1998 0.1572 0.076 Uiso 1 1 calc R . .
C33 C 0.0753(8) 0.1767(5) 0.1099(3) 0.079(3) Uani 1 1 d . . .
H33 H 0.0911 0.1279 0.1166 0.094 Uiso 1 1 calc R . .
C34 C 0.1183(7) 0.2072(7) 0.0758(3) 0.087(3) Uani 1 1 d . . .
H34 H 0.1629 0.1786 0.0591 0.104 Uiso 1 1 calc R . .
C35 C 0.0971(8) 0.2779(7) 0.0660(3) 0.083(3) Uani 1 1 d . . .
H35 H 0.1282 0.2977 0.0429 0.100 Uiso 1 1 calc R . .
C36 C 0.0308(7) 0.3208(5) 0.0895(3) 0.069(2) Uani 1 1 d . . .
H36 H 0.0142 0.3690 0.0818 0.082 Uiso 1 1 calc R . .
C37 C 0.0498(6) 0.4359(4) 0.4273(2) 0.0484(19) Uani 1 1 d . . .
C38 C -0.0660(7) 0.4433(5) 0.4335(2) 0.064(2) Uani 1 1 d . . .
H38 H -0.1040 0.4079 0.4483 0.077 Uiso 1 1 calc R . .
C39 C -0.1244(9) 0.5021(6) 0.4180(3) 0.087(3) Uani 1 1 d . . .
H39 H -0.2014 0.5071 0.4227 0.104 Uiso 1 1 calc R . .
C40 C -0.0694(9) 0.5529(6) 0.3958(3) 0.095(3) Uani 1 1 d . . .
H40 H -0.1097 0.5927 0.3853 0.114 Uiso 1 1 calc R . .
C41 C 0.0459(8) 0.5475(5) 0.3883(3) 0.071(3) Uani 1 1 d . . .
H41 H 0.0826 0.5829 0.3731 0.085 Uiso 1 1 calc R . .
C42 C 0.1036(7) 0.4886(4) 0.4040(2) 0.059(2) Uani 1 1 d . . .
H42 H 0.1804 0.4837 0.3990 0.071 Uiso 1 1 calc R . .
C43 C 0.2304(5) 0.3906(4) 0.48136(19) 0.0437(18) Uani 1 1 d . . .
C44 C 0.2778(6) 0.4602(5) 0.4804(2) 0.057(2) Uani 1 1 d . . .
H44 H 0.2564 0.4927 0.4600 0.068 Uiso 1 1 calc R . .
C45 C 0.3568(7) 0.4827(5) 0.5091(3) 0.075(3) Uani 1 1 d . . .
H45 H 0.3884 0.5295 0.5074 0.090 Uiso 1 1 calc R . .
C46 C 0.3878(7) 0.4374(6) 0.5392(3) 0.068(3) Uani 1 1 d . . .
H46 H 0.4384 0.4536 0.5589 0.082 Uiso 1 1 calc R . .
C47 C 0.3451(7) 0.3680(6) 0.5407(2) 0.066(2) Uani 1 1 d . . .
H47 H 0.3695 0.3360 0.5609 0.079 Uiso 1 1 calc R . .
C48 C 0.2653(6) 0.3440(5) 0.5126(2) 0.054(2) Uani 1 1 d . . .
H48 H 0.2350 0.2968 0.5146 0.065 Uiso 1 1 calc R . .
C49 C 0.0342(5) 0.3050(4) 0.4770(2) 0.0452(18) Uani 1 1 d . . .
C50 C 0.0119(6) 0.2314(5) 0.4700(2) 0.054(2) Uani 1 1 d . . .
H50 H 0.0427 0.2079 0.4479 0.064 Uiso 1 1 calc R . .
C51 C -0.0573(7) 0.1918(5) 0.4965(3) 0.069(3) Uani 1 1 d . . .
H51 H -0.0727 0.1421 0.4922 0.083 Uiso 1 1 calc R . .
C52 C -0.1020(7) 0.2281(6) 0.5292(3) 0.071(3) Uani 1 1 d . . .
H52 H -0.1482 0.2026 0.5468 0.085 Uiso 1 1 calc R . .
C53 C -0.0801(7) 0.2993(6) 0.5358(3) 0.071(3) Uani 1 1 d . . .
H53 H -0.1121 0.3228 0.5577 0.085 Uiso 1 1 calc R . .
C54 C -0.0108(6) 0.3383(5) 0.5107(2) 0.060(2) Uani 1 1 d . . .
H54 H 0.0060 0.3874 0.5163 0.072 Uiso 1 1 calc R . .
C55 C 0.2031(11) 0.5171(8) 0.0445(6) 0.239(10) Uani 1 1 d D . .
H55A H 0.1553 0.5197 0.0679 0.287 Uiso 1 1 calc R . .
H55B H 0.2097 0.5664 0.0333 0.287 Uiso 1 1 calc R . .
C56 C 0.6998(19) 0.4678(12) 0.3205(7) 0.269(12) Uani 1 1 d . . .
H56A H 0.6627 0.4402 0.2991 0.323 Uiso 1 1 calc R . .
H56B H 0.7139 0.4344 0.3427 0.323 Uiso 1 1 calc R . .
C57 C 0.8091(16) 0.0159(9) 0.7967(9) 0.364(18) Uani 1 1 d D . .
H57A H 0.8311 0.0577 0.7803 0.436 Uiso 1 1 calc R . .
H57B H 0.8359 0.0242 0.8240 0.436 Uiso 1 1 calc R . .

loop_
_atom_site_aniso_label
_atom_site_aniso_U_11
_atom_site_aniso_U_22
_atom_site_aniso_U_33
_atom_site_aniso_U_23
_atom_site_aniso_U_13
_atom_site_aniso_U_12
Co1 0.0315(5) 0.0486(6) 0.0504(6) 0.0049(5) -0.0100(4) -0.0037(4)
Co2 0.0319(5) 0.0468(6) 0.0402(5) 0.0000(5) -0.0058(4) 0.0000(4)
P1 0.0325(11) 0.0498(12) 0.0503(12) 0.0051(10) -0.0060(8) -0.0040(8)
P2 0.0304(10) 0.0472(12) 0.0436(11) -0.0002(9) -0.0012(8) 0.0027(8)
S1 0.0379(10) 0.0428(11) 0.0495(11) -0.0061(9) -0.0047(8) 0.0050(8)
S2 0.0444(12) 0.0405(12) 0.0697(13) -0.0081(10) -0.0124(9) -0.0036(8)
S3 0.0376(10) 0.0496(12) 0.0513(11) 0.0060(9) -0.0044(8) 0.0002(8)
S4 0.0408(11) 0.0493(12) 0.0548(12) 0.0086(9) -0.0040(9) -0.0045(8)
O1 0.105(5) 0.060(4) 0.093(5) 0.007(3) -0.049(4) -0.020(3)
Cl1 0.236(6) 0.212(5) 0.279(6) -0.115(5) -0.045(5) 0.057(5)
Cl2 0.271(7) 0.221(6) 0.264(6) -0.003(5) -0.021(5) -0.091(5)
Cl3 0.197(5) 0.134(4) 0.229(5) 0.022(3) 0.067(4) 0.037(3)
Cl4 0.192(5) 0.190(5) 0.202(4) -0.036(4) -0.009(4) -0.017(4)
Cl6 0.219(6) 0.267(7) 0.303(7) -0.118(6) 0.071(5) -0.052(5)
Cl5 0.234(7) 0.334(9) 0.728(18) 0.281(11) 0.199(9) 0.193(7)
B1 0.044(5) 0.049(6) 0.048(5) 0.011(4) -0.002(4) 0.004(4)
B2 0.040(5) 0.059(6) 0.064(6) 0.013(5) -0.012(4) -0.021(4)
B3 0.041(6) 0.062(6) 0.063(6) 0.002(5) -0.021(4) -0.009(4)
B4 0.034(5) 0.062(6) 0.049(5) 0.005(4) -0.002(4) 0.002(4)
B5 0.036(5) 0.063(6) 0.059(6) 0.004(5) -0.006(4) 0.016(4)
B6 0.043(5) 0.073(7) 0.050(5) -0.008(5) -0.002(4) 0.008(5)
B7 0.035(5) 0.089(8) 0.065(6) 0.017(6) 0.003(4) 0.003(5)
B8 0.048(6) 0.071(7) 0.071(7) 0.012(5) -0.010(5) -0.017(5)
B9 0.031(5) 0.073(7) 0.067(6) 0.008(5) -0.010(4) 0.004(4)
B10 0.033(5) 0.089(8) 0.063(6) 0.009(6) -0.001(4) 0.008(5)
B11 0.044(6) 0.071(7) 0.061(6) -0.016(5) -0.002(4) 0.010(5)
B12 0.050(6) 0.067(7) 0.080(7) -0.018(6) -0.005(5) 0.019(5)
B13 0.045(6) 0.089(8) 0.063(6) -0.007(6) -0.016(5) 0.028(5)
B14 0.034(5) 0.078(7) 0.040(5) -0.007(5) -0.007(4) 0.004(4)
B15 0.035(5) 0.092(8) 0.058(6) -0.008(6) -0.005(4) -0.018(5)
B16 0.033(5) 0.109(9) 0.062(6) -0.001(6) 0.007(4) -0.004(5)
B17 0.042(6) 0.108(9) 0.088(8) -0.025(7) 0.013(5) 0.012(6)
B18 0.053(7) 0.119(11) 0.096(9) -0.027(8) -0.016(6) 0.031(7)
B19 0.033(5) 0.107(9) 0.059(6) -0.008(6) -0.010(4) 0.000(5)
B20 0.039(6) 0.140(12) 0.078(8) -0.027(8) 0.000(5) -0.008(6)
C1 0.027(4) 0.042(4) 0.046(4) -0.002(3) -0.004(3) -0.005(3)
C2 0.031(4) 0.050(5) 0.048(4) -0.004(4) -0.003(3) 0.003(3)
C3 0.031(4) 0.064(5) 0.041(4) -0.007(4) -0.005(3) 0.006(3)
C4 0.034(4) 0.058(5) 0.049(4) -0.007(4) 0.004(3) -0.004(3)
C5 0.047(5) 0.070(6) 0.077(6) 0.028(5) -0.002(4) 0.012(4)
C6 0.033(5) 0.126(10) 0.112(9) 0.046(8) -0.022(5) 0.012(6)
C7 0.102(8) 0.057(6) 0.083(7) 0.023(5) -0.068(6) -0.035(6)
C8 0.060(5) 0.080(7) 0.042(5) 0.008(4) -0.023(4) 0.001(5)
C9 0.040(4) 0.050(5) 0.044(4) 0.007(4) -0.008(3) 0.007(3)
C10 0.074(6) 0.062(6) 0.052(5) 0.003(4) -0.021(4) -0.018(4)
C11 0.094(7) 0.049(6) 0.090(7) 0.009(5) -0.038(6) -0.013(5)
C12 0.110(8) 0.048(6) 0.081(6) 0.011(5) -0.044(6) -0.011(5)
C13 0.098(7) 0.071(7) 0.070(6) 0.011(5) -0.041(5) -0.024(5)
C14 0.044(5) 0.055(5) 0.046(4) -0.009(4) -0.016(4) -0.004(4)
C15 0.027(4) 0.071(6) 0.055(5) -0.005(4) -0.015(3) 0.009(4)
C16 0.065(6) 0.059(6) 0.054(5) 0.006(4) -0.026(4) 0.000(4)
C17 0.062(6) 0.094(7) 0.037(4) -0.002(5) -0.006(4) -0.029(5)
C18 0.061(6) 0.067(6) 0.049(5) -0.023(4) -0.014(4) 0.002(4)
C19 0.042(5) 0.049(5) 0.061(5) 0.016(4) -0.010(4) 0.001(4)
C20 0.046(5) 0.060(6) 0.086(6) 0.005(5) -0.014(4) -0.005(4)
C21 0.047(6) 0.076(7) 0.127(9) 0.014(7) -0.004(6) -0.021(5)
C22 0.072(7) 0.057(7) 0.127(9) 0.004(6) -0.010(6) -0.020(5)
C23 0.072(7) 0.047(6) 0.122(8) -0.012(5) -0.001(6) -0.010(5)
C24 0.055(5) 0.069(6) 0.077(6) 0.002(5) -0.014(4) -0.016(5)
C25 0.040(5) 0.064(6) 0.055(5) 0.013(4) -0.004(4) -0.002(4)
C26 0.063(6) 0.071(7) 0.079(6) 0.014(5) -0.021(5) -0.001(5)
C27 0.094(8) 0.075(7) 0.101(8) 0.033(7) -0.007(6) 0.025(6)
C28 0.065(7) 0.116(10) 0.080(7) 0.011(7) -0.020(5) 0.014(7)
C29 0.067(7) 0.128(10) 0.063(6) 0.004(6) -0.026(5) 0.005(6)
C30 0.050(5) 0.088(7) 0.053(5) 0.007(5) -0.010(4) 0.003(5)
C31 0.038(4) 0.064(6) 0.053(5) 0.000(4) -0.004(3) 0.007(4)
C32 0.057(6) 0.080(7) 0.054(5) -0.010(5) -0.003(4) 0.007(5)
C33 0.075(7) 0.079(7) 0.082(7) -0.009(6) -0.010(5) 0.015(5)
C34 0.033(5) 0.146(11) 0.081(7) -0.029(8) 0.000(5) 0.011(6)
C35 0.045(6) 0.127(10) 0.078(7) 0.000(7) 0.002(5) -0.002(6)
C36 0.042(5) 0.096(7) 0.068(6) 0.002(5) 0.007(4) -0.003(5)
C37 0.040(4) 0.052(5) 0.053(5) -0.002(4) -0.003(4) 0.016(3)
C38 0.051(5) 0.064(6) 0.079(6) 0.001(5) -0.002(4) 0.011(4)
C39 0.068(7) 0.083(8) 0.109(8) 0.024(6) -0.001(6) 0.031(6)
C40 0.086(8) 0.081(8) 0.119(9) 0.006(7) -0.020(7) 0.045(6)
C41 0.083(7) 0.048(5) 0.081(6) 0.012(5) -0.004(5) 0.016(5)
C42 0.053(5) 0.051(5) 0.073(6) 0.007(4) 0.008(4) 0.011(4)
C43 0.032(4) 0.060(5) 0.038(4) -0.001(4) -0.001(3) 0.008(3)
C44 0.053(5) 0.065(6) 0.053(5) 0.006(4) -0.006(4) -0.004(4)
C45 0.059(6) 0.086(7) 0.080(7) -0.019(6) -0.003(5) -0.020(5)
C46 0.061(6) 0.090(7) 0.053(5) -0.020(5) -0.013(4) -0.016(5)
C47 0.050(5) 0.105(8) 0.043(5) -0.009(5) -0.011(4) 0.014(5)
C48 0.044(5) 0.066(6) 0.052(5) -0.003(4) -0.002(4) -0.002(4)
C49 0.023(4) 0.063(5) 0.049(4) 0.002(4) -0.005(3) 0.001(3)
C50 0.045(5) 0.064(6) 0.052(5) 0.005(4) 0.002(4) -0.003(4)
C51 0.042(5) 0.077(6) 0.088(7) 0.024(5) -0.010(5) -0.014(4)
C52 0.042(5) 0.114(9) 0.057(6) 0.028(6) 0.008(4) 0.002(5)
C53 0.046(5) 0.111(9) 0.056(6) -0.002(6) 0.007(4) 0.000(5)
C54 0.042(5) 0.086(7) 0.052(5) -0.005(5) -0.006(4) -0.001(4)
C55 0.23(2) 0.108(13) 0.38(3) -0.134(16) 0.02(2) -0.004(13)
C56 0.28(3) 0.26(3) 0.27(2) 0.06(2) 0.04(2) -0.15(2)
C57 0.101(15) 0.37(4) 0.63(5) 0.03(3) 0.16(2) 0.016(18)

loop_
_atom_type_symbol
_atom_type_description
_atom_type_scat_dispersion_real
_atom_type_scat_dispersion_imag
_atom_type_scat_source
C C 0.0033 0.0016 'International Tables Vol C Tables 4.2.6.8 and 6.1.1.4'
H H 0.0000 0.0000 'International Tables Vol C Tables 4.2.6.8 and 6.1.1.4'
B B 0.0013 0.0007 'International Tables Vol C Tables 4.2.6.8 and 6.1.1.4'
O O 0.0106 0.0060 'International Tables Vol C Tables 4.2.6.8 and 6.1.1.4'
P P 0.1023 0.0942 'International Tables Vol C Tables 4.2.6.8 and 6.1.1.4'
S S 0.1246 0.1234 'International Tables Vol C Tables 4.2.6.8 and 6.1.1.4'
Co Co 0.3494 0.9721 'International Tables Vol C Tables 4.2.6.8 and 6.1.1.4'
Cl Cl 0.1484 0.1585 'International Tables Vol C Tables 4.2.6.8 and 6.1.1.4'

loop_
_geom_angle_atom_site_label_1
_geom_angle_atom_site_label_2
_geom_angle_atom_site_label_3
_geom_angle
_geom_angle_site_symmetry_1
_geom_angle_site_symmetry_3
_geom_angle_publ_flag
C7 Co1 C6 39.8(4) . . ?
C7 Co1 C8 40.9(3) . . ?
C6 Co1 C8 65.5(4) . . ?
C7 Co1 C5 65.4(4) . . ?
C6 Co1 C5 37.8(3) . . ?
C8 Co1 C5 63.5(3) . . ?
C7 Co1 C9 65.6(3) . . ?
C6 Co1 C9 64.0(3) . . ?
C8 Co1 C9 37.0(3) . . ?
C5 Co1 C9 38.0(3) . . ?
C7 Co1 P1 107.1(3) . . ?
C6 Co1 P1 89.2(3) . . ?
C8 Co1 P1 148.0(2) . . ?
C5 Co1 P1 108.6(2) . . ?
C9 Co1 P1 146.6(2) . . ?
C7 Co1 S1 159.9(2) . . ?
C6 Co1 S1 134.7(4) . . ?
C8 Co1 S1 120.8(2) . . ?
C5 Co1 S1 100.8(3) . . ?
C9 Co1 S1 94.5(2) . . ?
P1 Co1 S1 90.82(8) . . ?
C7 Co1 S2 95.4(4) . . ?
C6 Co1 S2 132.8(4) . . ?
C8 Co1 S2 90.3(2) . . ?
C5 Co1 S2 153.8(3) . . ?
C9 Co1 S2 119.1(2) . . ?
P1 Co1 S2 93.54(8) . . ?
S1 Co1 S2 92.36(7) . . ?
C17 Co2 C16 39.5(3) . . ?
C17 Co2 C15 64.7(3) . . ?
C16 Co2 C15 39.6(3) . . ?
C17 Co2 C18 38.1(3) . . ?
C16 Co2 C18 65.6(3) . . ?
C15 Co2 C18 64.2(3) . . ?
C17 Co2 C14 64.4(3) . . ?
C16 Co2 C14 65.8(3) . . ?
C15 Co2 C14 38.3(3) . . ?
C18 Co2 C14 38.4(3) . . ?
C17 Co2 P2 138.2(3) . . ?
C16 Co2 P2 100.3(3) . . ?
C15 Co2 P2 91.3(2) . . ?
C18 Co2 P2 154.6(2) . . ?
C14 Co2 P2 117.3(2) . . ?
C17 Co2 S3 130.4(3) . . ?
C16 Co2 S3 160.6(2) . . ?
C15 Co2 S3 125.6(2) . . ?
C18 Co2 S3 97.5(2) . . ?
C14 Co2 S3 95.0(2) . . ?
P2 Co2 S3 91.44(8) . . ?
C17 Co2 S4 88.6(2) . . ?
C16 Co2 S4 102.8(2) . . ?
C15 Co2 S4 142.1(2) . . ?
C18 Co2 S4 111.2(2) . . ?
C14 Co2 S4 149.4(2) . . ?
P2 Co2 S4 92.12(8) . . ?
S3 Co2 S4 92.08(8) . . ?
C19 P1 C25 104.9(3) . . ?
C19 P1 C31 105.5(4) . . ?
C25 P1 C31 100.4(4) . . ?
C19 P1 Co1 109.5(3) . . ?
C25 P1 Co1 119.2(2) . . ?
C31 P1 Co1 116.0(3) . . ?
C43 P2 C37 105.0(3) . . ?
C43 P2 C49 99.8(3) . . ?
C37 P2 C49 105.1(3) . . ?
C43 P2 Co2 120.2(2) . . ?
C37 P2 Co2 108.8(2) . . ?
C49 P2 Co2 116.5(3) . . ?
C1 S1 Co1 104.7(2) . . ?
C2 S2 Co1 105.1(2) . . ?
C3 S3 Co2 104.4(2) . . ?
C4 S4 Co2 104.5(2) . . ?
C11 O1 C12 115.8(7) . . ?
C1 B1 C2 57.1(4) . . ?
C1 B1 B7 105.6(6) . . ?
C2 B1 B7 105.1(6) . . ?
C1 B1 B2 58.6(4) . . ?
C2 B1 B2 104.5(6) . . ?
B7 B1 B2 60.6(5) . . ?
C1 B1 B6 104.3(6) . . ?
C2 B1 B6 58.2(4) . . ?
B7 B1 B6 60.2(5) . . ?
B2 B1 B6 108.0(6) . . ?
C1 B2 B1 60.0(4) . . ?
C1 B2 B7 105.6(7) . . ?
B1 B2 B7 59.4(5) . . ?
C1 B2 B8 104.9(6) . . ?
B1 B2 B8 108.5(7) . . ?
B7 B2 B8 61.2(5) . . ?
C1 B2 B3 58.2(4) . . ?
B1 B2 B3 108.6(6) . . ?
B7 B2 B3 109.1(7) . . ?
B8 B2 B3 60.1(5) . . ?
C1 B3 B4 60.4(4) . . ?
C1 B3 B9 105.2(6) . . ?
B4 B3 B9 59.1(5) . . ?
C1 B3 B8 104.6(6) . . ?
B4 B3 B8 107.1(7) . . ?
B9 B3 B8 59.3(5) . . ?
C1 B3 B2 58.1(4) . . ?
B4 B3 B2 108.1(6) . . ?
B9 B3 B2 106.9(7) . . ?
B8 B3 B2 59.7(5) . . ?
C2 B4 C1 56.9(4) . . ?
C2 B4 B9 104.9(6) . . ?
C1 B4 B9 104.8(6) . . ?
C2 B4 B5 58.4(4) . . ?
C1 B4 B5 104.4(6) . . ?
B9 B4 B5 60.6(5) . . ?
C2 B4 B3 104.4(6) . . ?
C1 B4 B3 58.0(4) . . ?
B9 B4 B3 61.1(5) . . ?
B5 B4 B3 109.1(6) . . ?
C2 B5 B4 59.6(4) . . ?
C2 B5 B10 104.8(6) . . ?
B4 B5 B10 108.3(7) . . ?
C2 B5 B6 58.5(4) . . ?
B4 B5 B6 108.1(6) . . ?
B10 B5 B6 59.4(5) . . ?
C2 B5 B9 105.0(6) . . ?
B4 B5 B9 59.5(5) . . ?
B10 B5 B9 60.5(5) . . ?
B6 B5 B9 107.5(7) . . ?
C2 B6 B10 105.6(6) . . ?
C2 B6 B7 105.9(6) . . ?
B10 B6 B7 61.6(5) . . ?
C2 B6 B1 60.2(5) . . ?
B10 B6 B1 109.2(7) . . ?
B7 B6 B1 59.3(5) . . ?
C2 B6 B5 58.8(5) . . ?
B10 B6 B5 60.1(5) . . ?
B7 B6 B5 109.6(7) . . ?
B1 B6 B5 109.4(6) . . ?
B1 B7 B6 60.5(5) . . ?
B1 B7 B2 60.0(5) . . ?
B6 B7 B2 107.7(6) . . ?
B1 B7 B10 108.1(7) . . ?
B6 B7 B10 59.1(5) . . ?
B2 B7 B10 107.8(7) . . ?
B1 B7 B8 108.3(6) . . ?
B6 B7 B8 106.9(7) . . ?
B2 B7 B8 60.2(5) . . ?
B10 B7 B8 59.7(5) . . ?
B9 B8 B2 108.0(6) . . ?
B9 B8 B10 60.0(5) . . ?
B2 B8 B10 106.8(6) . . ?
B9 B8 B3 60.2(5) . . ?
B2 B8 B3 60.2(5) . . ?
B10 B8 B3 107.7(7) . . ?
B9 B8 B7 107.9(7) . . ?
B2 B8 B7 58.6(5) . . ?
B10 B8 B7 59.9(5) . . ?
B3 B8 B7 107.2(6) . . ?
B4 B9 B8 108.5(6) . . ?
B4 B9 B5 60.0(5) . . ?
B8 B9 B5 108.1(6) . . ?
B4 B9 B10 107.9(6) . . ?
B8 B9 B10 60.5(5) . . ?
B5 B9 B10 59.5(5) . . ?
B4 B9 B3 59.8(5) . . ?
B8 B9 B3 60.4(5) . . ?
B5 B9 B3 107.6(6) . . ?
B10 B9 B3 108.3(7) . . ?
B6 B10 B5 60.4(5) . . ?
B6 B10 B9 108.0(6) . . ?
B5 B10 B9 60.0(5) . . ?
B6 B10 B8 107.5(7) . . ?
B5 B10 B8 107.8(6) . . ?
B9 B10 B8 59.5(5) . . ?
B6 B10 B7 59.2(5) . . ?
B5 B10 B7 107.9(6) . . ?
B9 B10 B7 107.9(7) . . ?
B8 B10 B7 60.4(5) . . ?
C3 B11 C4 58.4(4) . . ?
C3 B11 B17 107.4(7) . . ?
C4 B11 B17 106.5(7) . . ?
C3 B11 B16 106.2(7) . . ?
C4 B11 B16 59.1(5) . . ?
B17 B11 B16 59.9(6) . . ?
C3 B11 B12 59.4(5) . . ?
C4 B11 B12 107.7(6) . . ?
B17 B11 B12 62.8(6) . . ?
B16 B11 B12 110.9(7) . . ?
C3 B12 B11 58.5(5) . . ?
C3 B12 B13 58.1(4) . . ?
B11 B12 B13 106.3(7) . . ?
C3 B12 B17 102.7(7) . . ?
B11 B12 B17 57.7(5) . . ?
B13 B12 B17 106.4(8) . . ?
C3 B12 B18 102.5(7) . . ?
B11 B12 B18 104.4(8) . . ?
B13 B12 B18 59.0(6) . . ?
B17 B12 B18 59.2(6) . . ?
C3 B13 B14 60.3(5) . . ?
C3 B13 B18 104.3(7) . . ?
B14 B13 B18 105.8(8) . . ?
C3 B13 B19 104.9(7) . . ?
B14 B13 B19 58.8(6) . . ?
B18 B13 B19 58.3(6) . . ?
C3 B13 B12 58.5(5) . . ?
B14 B13 B12 109.1(7) . . ?
B18 B13 B12 61.1(6) . . ?
B19 B13 B12 108.3(7) . . ?
B19 B14 C3 105.1(6) . . ?
B19 B14 C4 105.7(6) . . ?
C3 B14 C4 56.9(4) . . ?
B19 B14 B13 61.1(6) . . ?
C3 B14 B13 58.3(5) . . ?
C4 B14 B13 105.1(6) . . ?
B19 B14 B15 61.1(5) . . ?
C3 B14 B15 104.4(6) . . ?
C4 B14 B15 58.5(4) . . ?
B13 B14 B15 109.5(7) . . ?
C4 B15 B20 105.0(7) . . ?
C4 B15 B14 60.2(4) . . ?
B20 B15 B14 106.7(8) . . ?
C4 B15 B16 58.4(5) . . ?
B20 B15 B16 59.9(6) . . ?
B14 B15 B16 107.9(7) . . ?
C4 B15 B19 105.3(7) . . ?
B20 B15 B19 59.5(6) . . ?
B14 B15 B19 58.8(5) . . ?
B16 B15 B19 107.3(8) . . ?
C4 B16 B17 107.2(7) . . ?
C4 B16 B11 60.0(5) . . ?
B17 B16 B11 59.8(6) . . ?
C4 B16 B20 105.4(7) . . ?
B17 B16 B20 60.6(7) . . ?
B11 B16 B20 107.5(8) . . ?
C4 B16 B15 59.3(5) . . ?
B17 B16 B15 109.3(8) . . ?
B11 B16 B15 108.7(7) . . ?
B20 B16 B15 59.5(6) . . ?
B11 B17 B16 60.3(6) . . ?
B11 B17 B20 107.8(7) . . ?
B16 B17 B20 60.6(6) . . ?
B11 B17 B18 106.8(7) . . ?
B16 B17 B18 107.2(8) . . ?
B20 B17 B18 58.4(7) . . ?
B11 B17 B12 59.5(5) . . ?
B16 B17 B12 108.5(7) . . ?
B20 B17 B12 107.7(7) . . ?
B18 B17 B12 60.4(6) . . ?
B20 B18 B19 60.7(7) . . ?
B20 B18 B13 108.8(8) . . ?
B19 B18 B13 60.9(6) . . ?
B20 B18 B17 59.7(6) . . ?
B19 B18 B17 108.6(9) . . ?
B13 B18 B17 108.0(7) . . ?
B20 B18 B12 108.7(8) . . ?
B19 B18 B12 109.4(7) . . ?
B13 B18 B12 59.9(6) . . ?
B17 B18 B12 60.4(6) . . ?
B18 B19 B14 108.8(7) . . ?
B18 B19 B20 59.6(6) . . ?
B14 B19 B20 107.8(7) . . ?
B18 B19 B13 60.8(6) . . ?
B14 B19 B13 60.1(5) . . ?
B20 B19 B13 108.0(7) . . ?
B18 B19 B15 107.7(7) . . ?
B14 B19 B15 60.2(5) . . ?
B20 B19 B15 59.4(6) . . ?
B13 B19 B15 108.0(6) . . ?
B18 B20 B15 109.1(8) . . ?
B18 B20 B19 59.7(6) . . ?
B15 B20 B19 61.1(6) . . ?
B18 B20 B16 108.4(8) . . ?
B15 B20 B16 60.5(6) . . ?
B19 B20 B16 109.0(7) . . ?
B18 B20 B17 61.8(7) . . ?
B15 B20 B17 108.6(7) . . ?
B19 B20 B17 109.6(8) . . ?
B16 B20 B17 58.8(6) . . ?
C2 C1 B2 110.4(5) . . ?
C2 C1 B3 110.6(5) . . ?
B2 C1 B3 63.7(5) . . ?
C2 C1 B1 61.7(4) . . ?
B2 C1 B1 61.4(5) . . ?
B3 C1 B1 114.3(5) . . ?
C2 C1 B4 60.9(4) . . ?
B2 C1 B4 113.7(6) . . ?
B3 C1 B4 61.7(5) . . ?
B1 C1 B4 113.6(5) . . ?
C2 C1 S1 117.0(4) . . ?
B2 C1 S1 121.8(5) . . ?
B3 C1 S1 122.2(5) . . ?
B1 C1 S1 115.9(5) . . ?
B4 C1 S1 117.8(4) . . ?
C1 C2 B6 110.4(6) . . ?
C1 C2 B5 111.6(5) . . ?
B6 C2 B5 62.7(5) . . ?
C1 C2 B4 62.3(4) . . ?
B6 C2 B4 113.6(6) . . ?
B5 C2 B4 62.0(5) . . ?
C1 C2 B1 61.2(4) . . ?
B6 C2 B1 61.7(5) . . ?
B5 C2 B1 113.9(6) . . ?
B4 C2 B1 114.4(6) . . ?
C1 C2 S2 115.7(4) . . ?
B6 C2 S2 124.3(5) . . ?
B5 C2 S2 121.6(5) . . ?
B4 C2 S2 114.6(5) . . ?
B1 C2 S2 117.9(5) . . ?
C4 C3 B11 61.4(5) . . ?
C4 C3 B13 111.4(6) . . ?
B11 C3 B13 113.3(6) . . ?
C4 C3 B12 112.3(6) . . ?
B11 C3 B12 62.1(5) . . ?
B13 C3 B12 63.3(5) . . ?
C4 C3 B14 61.6(5) . . ?
B11 C3 B14 112.8(6) . . ?
B13 C3 B14 61.4(5) . . ?
B12 C3 B14 114.0(6) . . ?
C4 C3 S3 116.5(5) . . ?
B11 C3 S3 119.0(5) . . ?
B13 C3 S3 120.9(5) . . ?
B12 C3 S3 121.6(6) . . ?
B14 C3 S3 116.2(5) . . ?
C3 C4 B16 109.3(6) . . ?
C3 C4 B11 60.3(5) . . ?
B16 C4 B11 61.0(5) . . ?
C3 C4 B15 110.3(6) . . ?
B16 C4 B15 62.4(5) . . ?
B11 C4 B15 112.0(6) . . ?
C3 C4 B14 61.4(5) . . ?
B16 C4 B14 112.0(6) . . ?
B11 C4 B14 111.8(6) . . ?
B15 C4 B14 61.3(5) . . ?
C3 C4 S4 116.2(4) . . ?
B16 C4 S4 125.4(6) . . ?
B11 C4 S4 120.0(5) . . ?
B15 C4 S4 122.1(6) . . ?
B14 C4 S4 115.3(5) . . ?
C6 C5 C9 109.4(9) . . ?
C6 C5 Co1 68.2(5) . . ?
C9 C5 Co1 73.8(4) . . ?
C5 C6 C7 110.0(9) . . ?
C5 C6 Co1 74.0(5) . . ?
C7 C6 Co1 69.7(5) . . ?
C6 C7 C8 104.7(9) . . ?
C6 C7 Co1 70.4(5) . . ?
C8 C7 Co1 72.3(4) . . ?
C9 C8 C7 108.9(8) . . ?
C9 C8 Co1 74.6(4) . . ?
C7 C8 Co1 66.7(4) . . ?
C8 C9 C5 106.9(7) . . ?
C8 C9 C10 128.9(7) . . ?
C5 C9 C10 124.1(8) . . ?
C8 C9 Co1 68.4(4) . . ?
C5 C9 Co1 68.3(4) . . ?
C10 C9 Co1 130.6(5) . . ?
C9 C10 C11 111.9(7) . . ?
O1 C11 C10 107.2(7) . . ?
O1 C12 C13 108.3(7) . . ?
C12 C13 C14 110.5(7) . . ?
C15 C14 C18 106.7(7) . . ?
C15 C14 C13 129.1(8) . . ?
C18 C14 C13 123.7(8) . . ?
C15 C14 Co2 68.7(4) . . ?
C18 C14 Co2 70.0(4) . . ?
C13 C14 Co2 132.1(5) . . ?
C14 C15 C16 110.2(7) . . ?
C14 C15 Co2 73.0(4) . . ?
C16 C15 Co2 69.9(4) . . ?
C17 C16 C15 104.7(7) . . ?
C17 C16 Co2 70.2(4) . . ?
C15 C16 Co2 70.5(4) . . ?
C18 C17 C16 110.2(7) . . ?
C18 C17 Co2 72.7(5) . . ?
C16 C17 Co2 70.3(4) . . ?
C17 C18 C14 108.2(7) . . ?
C17 C18 Co2 69.2(4) . . ?
C14 C18 Co2 71.6(4) . . ?
C24 C19 C20 117.4(7) . . ?
C24 C19 P1 120.0(6) . . ?
C20 C19 P1 122.5(6) . . ?
C21 C20 C19 119.4(9) . . ?
C22 C21 C20 122.5(9) . . ?
C21 C22 C23 118.9(9) . . ?
C24 C23 C22 119.8(9) . . ?
C23 C24 C19 122.0(9) . . ?
C26 C25 C30 117.6(8) . . ?
C26 C25 P1 123.6(7) . . ?
C30 C25 P1 118.8(6) . . ?
C25 C26 C27 120.5(9) . . ?
C28 C27 C26 120.4(10) . . ?
C29 C28 C27 120.0(10) . . ?
C28 C29 C30 120.4(10) . . ?
C25 C30 C29 121.0(9) . . ?
C32 C31 C36 119.3(8) . . ?
C32 C31 P1 121.3(6) . . ?
C36 C31 P1 119.2(7) . . ?
C31 C32 C33 120.0(8) . . ?
C34 C33 C32 118.7(9) . . ?
C35 C34 C33 121.1(10) . . ?
C34 C35 C36 120.9(10) . . ?
C35 C36 C31 119.7(9) . . ?
C42 C37 C38 118.4(7) . . ?
C42 C37 P2 118.8(6) . . ?
C38 C37 P2 122.5(6) . . ?
C39 C38 C37 120.8(9) . . ?
C40 C39 C38 119.5(9) . . ?
C39 C40 C41 121.9(9) . . ?
C42 C41 C40 118.2(9) . . ?
C41 C42 C37 121.3(8) . . ?
C44 C43 C48 117.0(7) . . ?
C44 C43 P2 124.5(6) . . ?
C48 C43 P2 118.6(6) . . ?
C43 C44 C45 121.4(8) . . ?
C46 C45 C44 120.6(9) . . ?
C45 C46 C47 119.8(8) . . ?
C46 C47 C48 120.9(8) . . ?
C47 C48 C43 120.3(8) . . ?
C50 C49 C54 118.9(7) . . ?
C50 C49 P2 120.0(6) . . ?
C54 C49 P2 121.0(6) . . ?
C49 C50 C51 120.0(8) . . ?
C52 C51 C50 118.7(9) . . ?
C53 C52 C51 121.1(9) . . ?
C52 C53 C54 120.8(9) . . ?
C53 C54 C49 120.4(9) . . ?
Cl2 C55 Cl1 109.3(7) . . ?
Cl3 C56 Cl4 111.3(11) . . ?
Cl5 C57 Cl6 106.4(10) . . ?

loop_
_geom_bond_atom_site_label_1
_geom_bond_atom_site_label_2
_geom_bond_distance
_geom_bond_site_symmetry_2
_geom_bond_publ_flag
Co1 C7 2.032(7) . ?
Co1 C6 2.041(8) . ?
Co1 C8 2.107(7) . ?
Co1 C5 2.114(8) . ?
Co1 C9 2.185(7) . ?
Co1 P1 2.235(2) . ?
Co1 S1 2.241(2) . ?
Co1 S2 2.251(2) . ?
Co2 C17 2.075(7) . ?
Co2 C16 2.077(7) . ?
Co2 C15 2.085(7) . ?
Co2 C18 2.120(7) . ?
Co2 C14 2.140(7) . ?
Co2 P2 2.236(2) . ?
Co2 S3 2.241(2) . ?
Co2 S4 2.257(2) . ?
P1 C19 1.818(8) . ?
P1 C25 1.827(7) . ?
P1 C31 1.828(8) . ?
P2 C43 1.824(7) . ?
P2 C37 1.827(7) . ?
P2 C49 1.828(7) . ?
S1 C1 1.799(7) . ?
S2 C2 1.793(7) . ?
S3 C3 1.780(7) . ?
S4 C4 1.765(7) . ?
O1 C11 1.379(9) . ?
O1 C12 1.385(9) . ?
Cl1 C55 1.746(9) . ?
Cl2 C55 1.680(14) . ?
Cl3 C56 1.67(3) . ?
Cl4 C56 1.850(18) . ?
Cl6 C57 1.725(18) . ?
Cl5 C57 1.687(10) . ?
B1 C1 1.718(10) . ?
B1 C2 1.726(10) . ?
B1 B7 1.731(12) . ?
B1 B2 1.743(12) . ?
B1 B6 1.752(12) . ?
B2 C1 1.695(10) . ?
B2 B7 1.753(13) . ?
B2 B8 1.781(13) . ?
B2 B3 1.790(12) . ?
B3 C1 1.696(10) . ?
B3 B4 1.761(12) . ?
B3 B9 1.784(13) . ?
B3 B8 1.788(13) . ?
B4 C2 1.717(10) . ?
B4 C1 1.739(11) . ?
B4 B9 1.749(11) . ?
B4 B5 1.758(12) . ?
B5 C2 1.696(10) . ?
B5 B10 1.758(13) . ?
B5 B6 1.764(12) . ?
B5 B9 1.768(13) . ?
B6 C2 1.691(11) . ?
B6 B10 1.746(12) . ?
B6 B7 1.748(14) . ?
B7 B10 1.790(13) . ?
B7 B8 1.799(13) . ?
B8 B9 1.768(13) . ?
B8 B10 1.785(14) . ?
B9 B10 1.776(13) . ?
B11 C3 1.699(11) . ?
B11 C4 1.717(11) . ?
B11 B17 1.726(13) . ?
B11 B16 1.734(14) . ?
B11 B12 1.760(14) . ?
B12 C3 1.716(11) . ?
B12 B13 1.797(13) . ?
B12 B17 1.818(15) . ?
B12 B18 1.818(14) . ?
B13 C3 1.708(11) . ?
B13 B14 1.764(14) . ?
B13 B18 1.782(14) . ?
B13 B19 1.782(15) . ?
B14 B19 1.742(12) . ?
B14 C3 1.745(11) . ?
B14 C4 1.748(10) . ?
B14 B15 1.767(12) . ?
B15 C4 1.717(11) . ?
B15 B20 1.753(15) . ?
B15 B16 1.770(13) . ?
B15 B19 1.783(14) . ?
B16 C4 1.701(11) . ?
B16 B17 1.727(15) . ?
B16 B20 1.759(14) . ?
B17 B20 1.760(15) . ?
B17 B18 1.796(16) . ?
B18 B20 1.736(17) . ?
B18 B19 1.737(15) . ?
B19 B20 1.754(14) . ?
C1 C2 1.646(9) . ?
C3 C4 1.665(10) . ?
C5 C6 1.348(12) . ?
C5 C9 1.400(10) . ?
C6 C7 1.387(13) . ?
C7 C8 1.448(11) . ?
C8 C9 1.365(10) . ?
C9 C10 1.478(10) . ?
C10 C11 1.524(11) . ?
C12 C13 1.482(10) . ?
C13 C14 1.499(10) . ?
C14 C15 1.386(10) . ?
C14 C18 1.401(10) . ?
C15 C16 1.410(10) . ?
C16 C17 1.402(11) . ?
C17 C18 1.371(11) . ?
C19 C24 1.378(10) . ?
C19 C20 1.395(10) . ?
C20 C21 1.378(11) . ?
C21 C22 1.331(12) . ?
C22 C23 1.386(11) . ?
C23 C24 1.362(11) . ?
C25 C26 1.363(11) . ?
C25 C30 1.381(10) . ?
C26 C27 1.400(11) . ?
C27 C28 1.343(13) . ?
C28 C29 1.341(13) . ?
C29 C30 1.383(11) . ?
C31 C32 1.372(11) . ?
C31 C36 1.386(10) . ?
C32 C33 1.394(11) . ?
C33 C34 1.365(12) . ?
C34 C35 1.346(13) . ?
C35 C36 1.357(12) . ?
C37 C42 1.388(10) . ?
C37 C38 1.395(10) . ?
C38 C39 1.366(11) . ?
C39 C40 1.354(13) . ?
C40 C41 1.392(12) . ?
C41 C42 1.367(10) . ?
C43 C44 1.381(10) . ?
C43 C48 1.399(9) . ?
C44 C45 1.390(10) . ?
C45 C46 1.344(11) . ?
C46 C47 1.357(11) . ?
C47 C48 1.391(10) . ?
C49 C50 1.378(10) . ?
C49 C54 1.386(9) . ?
C50 C51 1.408(10) . ?
C51 C52 1.382(11) . ?
C52 C53 1.333(12) . ?
C53 C54 1.375(11) . ?
